data_4125851
loop_
_publ_author_name
'Lipke, Mark C.'
'Cheng, Tao'
'Wu, Yilei'
'Arslan, Hasan'
'Xiao, Hai'
'Wasielewski, Michael R.'
'Goddard, William A.'
'Stoddart, J. Fraser'

_publ_section_title
;
 Size-Matched Radical Multivalency.
;
_journal_name_full 'Journal of the American Chemical Society'
_journal_paper_doi 10.1021/jacs.6b09892
_journal_year 2017
_chemical_formula_moiety '2(F6 P), C36 H32 N4'
_chemical_formula_sum 'C36 H32 F12 N4 P2'
_chemical_formula_weight 810.59
_space_group_crystal_system monoclinic
_space_group_IT_number 12
_space_group_name_Hall '-C 2y'
_space_group_name_H-M_alt 'C 1 2/m 1'
_symmetry_space_group_name_Hall '-C 2y'
_symmetry_space_group_name_H-M 'C 1 2/m 1'
_atom_sites_solution_hydrogens geom
_audit_creation_date 2015-11-30
_audit_creation_method
;
Olex2 1.2
(compiled 2015.09.30 svn.r3233 for OlexSys, GUI svn.r5103)
;
_cell_angle_alpha 90
_cell_angle_beta 126.9238(13)
_cell_angle_gamma 90
_cell_formula_units_Z 4
_cell_length_a 25.6496(9)
_cell_length_b 8.7129(3)
_cell_length_c 20.6646(12)
_cell_measurement_reflns_used 7162
_cell_measurement_temperature 100(2)
_cell_measurement_theta_max 68.056
_cell_measurement_theta_min 3.447
_cell_volume 3691.9(3)
_computing_cell_refinement 'SAINT v8.34A (Bruker, 2013)'
_computing_data_reduction 'SAINT v8.34A (Bruker, 2013)'
_computing_molecular_graphics 'Olex2 (Dolomanov et al., 2009)'
_computing_publication_material 'Olex2 (Dolomanov et al., 2009)'
_computing_structure_refinement 'XL (Sheldrick, 2008)'
_computing_structure_solution 'XS (Sheldrick, 2008)'
_diffrn_ambient_temperature 99.99
_diffrn_measured_fraction_theta_full 0.994
_diffrn_measured_fraction_theta_max 0.989
_diffrn_measurement_device_type 'Bruker APEX-II CCD'
_diffrn_measurement_method '\f and \w scans'
_diffrn_radiation_type CuK\a
_diffrn_radiation_wavelength 1.54178
_diffrn_reflns_av_R_equivalents 0.0340
_diffrn_reflns_av_unetI/netI 0.0297
_diffrn_reflns_Laue_measured_fraction_full 0.994
_diffrn_reflns_Laue_measured_fraction_max 0.989
_diffrn_reflns_limit_h_max 29
_diffrn_reflns_limit_h_min -30
_diffrn_reflns_limit_k_max 9
_diffrn_reflns_limit_k_min -10
_diffrn_reflns_limit_l_max 24
_diffrn_reflns_limit_l_min -24
_diffrn_reflns_number 13001
_diffrn_reflns_point_group_measured_fraction_full 0.994
_diffrn_reflns_point_group_measured_fraction_max 0.989
_diffrn_reflns_theta_full 67.679
_diffrn_reflns_theta_max 68.231
_diffrn_reflns_theta_min 3.447
_diffrn_standards_number 0
_exptl_absorpt_coefficient_mu 1.916
_exptl_absorpt_correction_T_max 0.7530
_exptl_absorpt_correction_T_min 0.6129
_exptl_absorpt_correction_type multi-scan
_exptl_absorpt_process_details
;
SADABS-2014/5 (Bruker,2014/5) was used for absorption correction.
wR2(int) was 0.0718 before and 0.0466 after correction.
The Ratio of minimum to maximum transmission is 0.8139.
The \l/2 correction factor is 0.00150.
;
_exptl_crystal_colour 'dark violet'
_exptl_crystal_colour_modifier dark
_exptl_crystal_colour_primary violet
_exptl_crystal_density_diffrn 1.458
_exptl_crystal_description block
_exptl_crystal_F_000 1656
_exptl_crystal_size_max 0.1
_exptl_crystal_size_mid 0.1
_exptl_crystal_size_min 0.08
_refine_diff_density_max 0.722
_refine_diff_density_min -0.378
_refine_diff_density_rms 0.067
_refine_ls_extinction_method none
_refine_ls_goodness_of_fit_ref 1.080
_refine_ls_hydrogen_treatment constr
_refine_ls_matrix_type full
_refine_ls_number_parameters 274
_refine_ls_number_reflns 3584
_refine_ls_number_restraints 0
_refine_ls_restrained_S_all 1.080
_refine_ls_R_factor_all 0.0543
_refine_ls_R_factor_gt 0.0475
_refine_ls_shift/su_max 0.000
_refine_ls_shift/su_mean 0.000
_refine_ls_structure_factor_coef Fsqd
_refine_ls_weighting_details 'w=1/[\s^2^(Fo^2^)+(0.0772P)^2^+3.8858P] where P=(Fo^2^+2Fc^2^)/3'
_refine_ls_weighting_scheme calc
_refine_ls_wR_factor_gt 0.1303
_refine_ls_wR_factor_ref 0.1355
_reflns_Friedel_coverage 0.000
_reflns_number_gt 3074
_reflns_number_total 3584
_reflns_threshold_expression 'I > 2\s(I)'
_cod_data_source_file ja6b09892_si_003.cif
_cod_data_source_block ml3_0ma
_cod_database_code 4125851
_shelx_space_group_comment
;
The symmetry employed for this shelxl refinement is uniquely defined
by the following loop, which should always be used as a source of
symmetry information in preference to the above space-group names.
They are only intended as comments.
;
_olex2_refinement_description
;
1. Fixed Uiso
 At 1.2 times of:
  All C(H) groups, All C(H,H) groups
2. Others
 Fixed Sof: H17A(0.5) H17B(0.5) H24A(0.5) H24B(0.5)
3.a Secondary CH2 refined with riding coordinates:
 C1(H1A,H1B), C17(H17A,H17B), C24(H24A,H24B)
3.b Aromatic/amide H refined with riding coordinates:
 C7(H7), C6(H6), C5(H5), C3(H3), C10(H10), C9(H9), C4(H4), C21(H21), C12(H12),
 C19(H19), C16(H16), C22(H22), C11(H11), C15(H15), C23(H23)
;
_shelx_shelxl_version_number 2014/7
_olex2_submission_special_instructions 'No special instructions were received'

loop_
_space_group_symop_operation_xyz
'x, y, z'
'-x, y, -z'
'x+1/2, y+1/2, z'
'-x+1/2, y+1/2, -z'
'-x, -y, -z'
'x, -y, z'
'-x+1/2, -y+1/2, -z'
'x+1/2, -y+1/2, z'

loop_
_atom_site_label
_atom_site_type_symbol
_atom_site_fract_x
_atom_site_fract_y
_atom_site_fract_z
_atom_site_U_iso_or_equiv
_atom_site_adp_type
_atom_site_occupancy
_atom_site_site_symmetry_order
_atom_site_calc_flag
_atom_site_refinement_flags_posn
_atom_site_refinement_flags_adp
_atom_site_refinement_flags_occupancy
P3 P 0.19010(4) 0.0000 0.41917(4) 0.0313(2) Uani 1 2 d S T P
F3 F 0.22767(9) 0.0000 0.51467(10) 0.0395(4) Uani 1 2 d S T P
F1 F 0.15106(10) 0.0000 0.32270(11) 0.0581(6) Uani 1 2 d S T P
F2 F 0.23675(8) 0.12891(18) 0.42629(9) 0.0555(4) Uani 1 1 d . . .
F4 F 0.14179(8) 0.1291(2) 0.41026(9) 0.0669(5) Uani 1 1 d . . .
P4 P 0.30795(4) 0.5000 0.11031(4) 0.0311(2) Uani 1 2 d S T P
F8 F 0.27333(8) 0.5000 0.15436(10) 0.0347(4) Uani 1 2 d S T P
F7 F 0.35690(8) 0.3708(2) 0.17154(9) 0.0573(4) Uani 1 1 d . . .
F5 F 0.25969(8) 0.37164(18) 0.05031(9) 0.0574(4) Uani 1 1 d . . .
F6 F 0.34431(11) 0.5000 0.06888(12) 0.0535(6) Uani 1 2 d S T P
C8 C 0.46575(9) 0.3222(2) 0.47097(11) 0.0240(4) Uani 1 1 d . . .
N2 N 0.32907(8) 0.30812(18) 0.35336(9) 0.0246(4) Uani 1 1 d . . .
C7 C 0.43453(9) 0.3232(2) 0.38569(11) 0.0251(4) Uani 1 1 d . . .
H7 H 0.4606 0.3293 0.3673 0.030 Uiso 1 1 calc R . .
C6 C 0.36926(9) 0.3159(2) 0.33089(11) 0.0259(4) Uani 1 1 d . . .
H6 H 0.3507 0.3162 0.2749 0.031 Uiso 1 1 calc R . .
C5 C 0.25498(12) 0.0000 0.28496(15) 0.0226(5) Uani 1 2 d S T P
H5 H 0.2685 0.0000 0.3390 0.027 Uiso 1 2 calc RS T P
C3 C 0.22573(9) 0.1376(2) 0.16663(12) 0.0306(5) Uani 1 1 d . . .
H3 H 0.2192 0.2319 0.1396 0.037 Uiso 1 1 calc R . .
C10 C 0.35601(9) 0.3092(2) 0.43405(11) 0.0255(4) Uani 1 1 d . . .
H10 H 0.3283 0.3047 0.4502 0.031 Uiso 1 1 calc R . .
C9 C 0.42136(9) 0.3166(2) 0.49122(11) 0.0245(4) Uani 1 1 d . . .
H9 H 0.4383 0.3181 0.5466 0.029 Uiso 1 1 calc R . .
C4 C 0.21585(15) 0.0000 0.12751(16) 0.0334(7) Uani 1 2 d S T P
H4 H 0.2022 0.0000 0.0734 0.040 Uiso 1 2 calc RS T P
C2 C 0.24520(9) 0.1383(2) 0.24576(11) 0.0243(4) Uani 1 1 d . . .
C1 C 0.25850(9) 0.2867(2) 0.29071(12) 0.0282(4) Uani 1 1 d . . .
H1A H 0.2410 0.3735 0.2521 0.034 Uiso 1 1 calc R . .
H1B H 0.2360 0.2857 0.3163 0.034 Uiso 1 1 calc R . .
C21 C 0.42898(15) 0.0000 0.28578(18) 0.0328(6) Uani 1 2 d S T P
H21 H 0.3880 0.0000 0.2766 0.039 Uiso 1 2 calc RS T P
N4 N 0.61760(11) 0.0000 -0.07480(14) 0.0352(6) Uani 1 2 d S T P
C20 C 0.43178(15) 0.0000 0.22068(18) 0.0344(7) Uani 1 2 d S T P
C12 C 0.59262(10) 0.1377(3) 0.00256(13) 0.0386(5) Uani 1 1 d . . .
H12 H 0.5847 0.2334 0.0173 0.046 Uiso 1 1 calc R . .
C19 C 0.49235(15) 0.0000 0.23628(19) 0.0427(8) Uani 1 2 d S T P
H19 H 0.4947 0.0000 0.1921 0.051 Uiso 1 2 calc RS T P
C16 C 0.60084(10) 0.1352(4) 0.21646(14) 0.0467(6) Uani 1 1 d . . .
H16 H 0.6023 0.2292 0.2409 0.056 Uiso 1 1 calc R . .
N3 N 0.61017(12) 0.0000 0.25598(16) 0.0461(8) Uani 1 2 d S T P
C22 C 0.48608(16) 0.0000 0.36391(19) 0.0347(7) Uani 1 2 d S T P
H22 H 0.4838 0.0000 0.4081 0.042 Uiso 1 2 calc RS T P
C11 C 0.60761(10) 0.1350(3) -0.05043(13) 0.0381(5) Uani 1 1 d . . .
H11 H 0.6112 0.2290 -0.0708 0.046 Uiso 1 1 calc R . .
C15 C 0.58953(10) 0.1382(3) 0.14345(13) 0.0431(6) Uani 1 1 d . . .
H15 H 0.5832 0.2340 0.1177 0.052 Uiso 1 1 calc R . .
C14 C 0.58701(15) 0.0000 0.10447(19) 0.0407(8) Uani 1 2 d S T P
C23 C 0.54648(15) 0.0000 0.37902(18) 0.0332(7) Uani 1 2 d S T P
H23 H 0.5853 0.0000 0.4331 0.040 Uiso 1 2 calc RS T P
C13 C 0.58852(14) 0.0000 0.03631(18) 0.0378(7) Uani 1 2 d S T P
C17 C 0.61612(16) 0.0000 0.33126(19) 0.0514(10) Uani 1 2 d S T P
H17A H 0.6409 0.0919 0.3635 0.062 Uiso 0.5 1 calc R . .
H17B H 0.6409 -0.0919 0.3635 0.062 Uiso 0.5 1 calc R . .
C18 C 0.54982(15) 0.0000 0.31474(18) 0.0374(7) Uani 1 2 d S T P
C24 C 0.63084(15) 0.0000 -0.13480(18) 0.0383(7) Uani 1 2 d S T P
H24A H 0.6569 -0.0919 -0.1267 0.046 Uiso 0.5 1 calc R . .
H24B H 0.6569 0.0919 -0.1267 0.046 Uiso 0.5 1 calc R . .

loop_
_atom_site_aniso_label
_atom_site_aniso_U_11
_atom_site_aniso_U_22
_atom_site_aniso_U_33
_atom_site_aniso_U_23
_atom_site_aniso_U_13
_atom_site_aniso_U_12
P3 0.0305(4) 0.0409(5) 0.0291(4) 0.000 0.0214(3) 0.000
F3 0.0346(9) 0.0560(12) 0.0311(9) 0.000 0.0215(8) 0.000
F1 0.0455(11) 0.1052(19) 0.0318(10) 0.000 0.0276(9) 0.000
F2 0.0802(11) 0.0508(9) 0.0642(9) -0.0141(7) 0.0587(9) -0.0236(8)
F4 0.0712(10) 0.0970(13) 0.0550(9) 0.0297(9) 0.0498(9) 0.0472(10)
P4 0.0340(4) 0.0366(4) 0.0225(4) 0.000 0.0169(3) 0.000
F8 0.0383(9) 0.0327(9) 0.0409(10) 0.000 0.0278(8) 0.000
F7 0.0603(9) 0.0779(11) 0.0464(8) 0.0239(8) 0.0388(7) 0.0349(8)
F5 0.0667(10) 0.0555(9) 0.0472(8) -0.0202(7) 0.0327(8) -0.0163(8)
F6 0.0590(13) 0.0792(16) 0.0346(10) 0.000 0.0346(10) 0.000
C8 0.0274(10) 0.0213(9) 0.0254(9) 0.0015(8) 0.0170(8) 0.0005(8)
N2 0.0235(8) 0.0225(8) 0.0251(8) -0.0006(7) 0.0132(7) -0.0008(7)
C7 0.0270(9) 0.0269(10) 0.0246(9) -0.0008(8) 0.0171(8) -0.0008(8)
C6 0.0316(10) 0.0226(10) 0.0227(9) -0.0008(8) 0.0158(8) -0.0009(8)
C5 0.0213(12) 0.0256(13) 0.0205(12) 0.000 0.0123(11) 0.000
C3 0.0279(10) 0.0328(11) 0.0241(9) 0.0069(8) 0.0119(8) 0.0001(9)
C10 0.0297(10) 0.0222(10) 0.0284(9) 0.0013(8) 0.0195(8) 0.0002(8)
C9 0.0276(9) 0.0242(10) 0.0222(9) 0.0005(8) 0.0153(8) 0.0001(8)
C4 0.0338(15) 0.0435(18) 0.0175(13) 0.000 0.0125(12) 0.000
C2 0.0202(9) 0.0261(10) 0.0231(9) 0.0015(8) 0.0111(7) 0.0003(7)
C1 0.0243(9) 0.0235(10) 0.0305(10) 0.0016(8) 0.0131(8) 0.0016(8)
C21 0.0351(16) 0.0291(15) 0.0386(16) 0.000 0.0245(14) 0.000
N4 0.0220(12) 0.0535(17) 0.0267(12) 0.000 0.0129(10) 0.000
C20 0.0307(15) 0.0399(17) 0.0327(15) 0.000 0.0192(13) 0.000
C12 0.0286(10) 0.0526(15) 0.0315(11) -0.0034(10) 0.0165(9) -0.0006(10)
C19 0.0307(16) 0.072(2) 0.0266(15) 0.000 0.0178(13) 0.000
C16 0.0239(10) 0.0758(19) 0.0364(12) -0.0076(12) 0.0160(9) -0.0050(11)
N3 0.0225(13) 0.085(2) 0.0255(13) 0.000 0.0118(11) 0.000
C22 0.0440(17) 0.0320(16) 0.0345(15) 0.000 0.0270(14) 0.000
C11 0.0260(10) 0.0519(14) 0.0286(10) 0.0007(10) 0.0122(9) -0.0011(10)
C15 0.0294(11) 0.0645(17) 0.0350(11) -0.0040(11) 0.0191(9) -0.0045(11)
C14 0.0236(14) 0.062(2) 0.0339(16) 0.000 0.0159(13) 0.000
C23 0.0350(16) 0.0298(15) 0.0285(14) 0.000 0.0158(13) 0.000
C13 0.0232(14) 0.056(2) 0.0288(15) 0.000 0.0130(12) 0.000
C17 0.0270(16) 0.093(3) 0.0267(16) 0.000 0.0122(13) 0.000
C18 0.0322(16) 0.0480(19) 0.0293(15) 0.000 0.0171(13) 0.000
C24 0.0285(15) 0.055(2) 0.0340(16) 0.000 0.0204(14) 0.000

loop_
_atom_type_symbol
_atom_type_description
_atom_type_scat_dispersion_real
_atom_type_scat_dispersion_imag
_atom_type_scat_source
C C 0.0181 0.0091 'International Tables Vol C Tables 4.2.6.8 and 6.1.1.4'
H H 0.0000 0.0000 'International Tables Vol C Tables 4.2.6.8 and 6.1.1.4'
N N 0.0311 0.0180 'International Tables Vol C Tables 4.2.6.8 and 6.1.1.4'
F F 0.0727 0.0534 'International Tables Vol C Tables 4.2.6.8 and 6.1.1.4'
P P 0.2955 0.4335 'International Tables Vol C Tables 4.2.6.8 and 6.1.1.4'

loop_
_geom_angle_atom_site_label_1
_geom_angle_atom_site_label_2
_geom_angle_atom_site_label_3
_geom_angle
_geom_angle_site_symmetry_1
_geom_angle_site_symmetry_3
F3 P3 F1 179.01(11) . .
F3 P3 F4 89.59(8) . 6
F3 P3 F4 89.59(8) . .
F2 P3 F3 91.37(8) 6 .
F2 P3 F3 91.37(8) . .
F2 P3 F1 89.32(8) 6 .
F2 P3 F1 89.32(8) . .
F2 P3 F2 90.46(13) 6 .
F2 P3 F4 178.88(11) . 6
F2 P3 F4 90.10(10) 6 6
F2 P3 F4 178.87(11) 6 .
F2 P3 F4 90.10(10) . .
F4 P3 F1 89.71(8) 6 .
F4 P3 F1 89.71(8) . .
F4 P3 F4 89.33(15) 6 .
F7 P4 F8 89.44(7) 6_565 .
F7 P4 F8 89.43(7) . .
F7 P4 F7 89.99(14) . 6_565
F7 P4 F6 89.45(8) 6_565 .
F7 P4 F6 89.45(8) . .
F5 P4 F8 90.32(8) . .
F5 P4 F8 90.32(8) 6_565 .
F5 P4 F7 179.61(9) . 6_565
F5 P4 F7 89.71(9) . .
F5 P4 F7 89.71(9) 6_565 6_565
F5 P4 F7 179.61(9) 6_565 .
F5 P4 F5 90.58(13) . 6_565
F5 P4 F6 90.79(8) . .
F5 P4 F6 90.79(8) 6_565 .
F6 P4 F8 178.42(11) . .
C8 C8 C7 122.4(2) 2_656 .
C8 C8 C9 123.7(2) 2_656 .
C9 C8 C7 113.91(17) . .
C6 N2 C10 118.88(16) . .
C6 N2 C1 119.21(15) . .
C10 N2 C1 121.73(16) . .
C6 C7 C8 121.89(17) . .
C7 C6 N2 121.92(17) . .
C2 C5 C2 120.5(2) 6 .
C4 C3 C2 120.05(19) . .
C9 C10 N2 121.20(17) . .
C10 C9 C8 122.18(17) . .
C3 C4 C3 120.4(2) . 6
C5 C2 C3 119.51(18) . .
C5 C2 C1 119.38(17) . .
C3 C2 C1 121.07(17) . .
N2 C1 C2 110.76(15) . .
C22 C21 C20 119.7(3) . .
C11 N4 C11 119.3(3) 6 .
C11 N4 C24 120.12(13) . .
C11 N4 C24 120.12(13) 6 .
C21 C20 C24 119.9(3) . 5_655
C19 C20 C21 118.6(3) . .
C19 C20 C24 121.6(3) . 5_655
C11 C12 C13 121.3(2) . .
C20 C19 C18 121.8(3) . .
C15 C16 N3 121.6(3) . .
C16 N3 C16 118.6(3) 6 .
C16 N3 C17 120.07(14) 6 .
C16 N3 C17 120.07(14) . .
C21 C22 C23 121.4(3) . .
C12 C11 N4 121.2(2) . .
C16 C15 C14 121.3(3) . .
C15 C14 C15 114.9(3) 6 .
C15 C14 C13 122.41(15) 6 .
C15 C14 C13 122.41(15) . .
C18 C23 C22 119.4(3) . .
C12 C13 C12 114.9(3) . 6
C12 C13 C14 122.39(14) . .
C12 C13 C14 122.39(14) 6 .
N3 C17 C18 111.8(3) . .
C19 C18 C17 121.4(3) . .
C23 C18 C19 119.1(3) . .
C23 C18 C17 119.4(3) . .
N4 C24 C20 111.6(2) . 5_655

loop_
_geom_bond_atom_site_label_1
_geom_bond_atom_site_label_2
_geom_bond_distance
_geom_bond_site_symmetry_2
P3 F3 1.5932(18) .
P3 F1 1.6057(19) .
P3 F2 1.5821(14) 6
P3 F2 1.5822(15) .
P3 F4 1.6001(15) .
P3 F4 1.6000(15) 6
P4 F8 1.6091(17) .
P4 F7 1.5927(15) .
P4 F7 1.5927(15) 6_565
P4 F5 1.5736(15) .
P4 F5 1.5736(15) 6_565
P4 F6 1.6007(19) .
C8 C8 1.412(4) 2_656
C8 C7 1.432(2) .
C8 C9 1.430(3) .
N2 C6 1.363(2) .
N2 C10 1.369(2) .
N2 C1 1.474(2) .
C7 C6 1.346(3) .
C5 C2 1.388(2) 6
C5 C2 1.388(2) .
C3 C4 1.382(3) .
C3 C2 1.393(3) .
C10 C9 1.353(3) .
C4 C3 1.382(3) 6
C2 C1 1.506(3) .
C21 C20 1.390(4) .
C21 C22 1.382(4) .
N4 C11 1.363(3) 6
N4 C11 1.363(3) .
N4 C24 1.469(4) .
C20 C19 1.384(4) .
C20 C24 1.518(4) 5_655
C12 C11 1.361(3) .
C12 C13 1.423(3) .
C19 C18 1.389(4) .
C16 N3 1.370(3) .
C16 C15 1.355(3) .
N3 C16 1.370(3) 6
N3 C17 1.469(4) .
C22 C23 1.384(5) .
C15 C14 1.428(3) .
C14 C15 1.428(3) 6
C14 C13 1.432(4) .
C23 C18 1.381(4) .
C13 C12 1.423(3) 6
C17 C18 1.520(5) .
C24 C20 1.518(4) 5_655

loop_
_smtbx_masks_void_nr
_smtbx_masks_void_average_x
_smtbx_masks_void_average_y
_smtbx_masks_void_average_z
_smtbx_masks_void_volume
_smtbx_masks_void_count_electrons
1 0.000 0.000 0.000 230.2 39.3
2 0.102 0.500 0.575 8.1 0.0
3 0.500 0.500 1.000 230.2 39.3
4 0.398 0.000 0.425 8.1 0.0
5 0.602 0.000 0.575 8.1 0.0
6 0.898 0.500 0.425 8.1 0.0
